data_1547280
loop_
_publ_author_name
'Zheng, Xiaokun'
'Zheng, Yue'
'Peng, Lu'
'Xiang, Yu'
'Tong, Aijun'

_publ_section_title
;
 Mechanoresponsive Fluorescence of 2-Aminobenzophenone Derivatives Based
 on Amorphous Phase to Crystalline Transformation with High
 &#x201C;Off--On&#x201D; Contrast Ratio
;
_journal_issue 39
_journal_name_full 'The Journal of Physical Chemistry C'
_journal_page_first 21610
_journal_paper_doi 10.1021/acs.jpcc.7b06920
_journal_volume 121
_journal_year 2017
_chemical_formula_moiety 'C13 H9 Cl2 N O'
_chemical_formula_sum 'C13 H9 Cl2 N O'
_chemical_formula_weight 266.11
_space_group_crystal_system monoclinic
_space_group_IT_number 14
_space_group_name_Hall '-P 2ybc'
_space_group_name_H-M_alt 'P 1 21/c 1'
_symmetry_space_group_name_Hall '-P 2ybc'
_symmetry_space_group_name_H-M 'P 1 21/c 1'
_atom_sites_solution_hydrogens mixed
_audit_creation_method SHELXL-2014/7
_cell_angle_alpha 90
_cell_angle_beta 96.36(3)
_cell_angle_gamma 90
_cell_formula_units_Z 4
_cell_length_a 7.9855(16)
_cell_length_b 9.6318(19)
_cell_length_c 16.342(3)
_cell_measurement_reflns_used 3276
_cell_measurement_temperature 295(2)
_cell_measurement_theta_max 27.9
_cell_measurement_theta_min 2.1
_cell_volume 1249.2(4)
_computing_cell_refinement 'CrystalClear (Rigaku/MSC Inc., 2006)'
_computing_data_collection 'CrystalClear (Rigaku/MSC Inc., 2006)'
_computing_data_reduction 'CrystalClear (Rigaku/MSC Inc., 2006)'
_computing_molecular_graphics 'Bruker SHELXTL'
_computing_publication_material 'Bruker SHELXTL'
_computing_structure_refinement 'SHELXL-2014/7 (Sheldrick, 2014)'
_computing_structure_solution 'Bruker SHELXTL'
_diffrn_ambient_temperature 295(2)
_diffrn_detector_area_resol_mean 28.5714
_diffrn_measured_fraction_theta_full 1.000
_diffrn_measured_fraction_theta_max 0.994
_diffrn_measurement_device_type 'Saturn724 (4x4 bin mode)'
_diffrn_measurement_method '\w scans'
_diffrn_radiation_type MoK\a
_diffrn_radiation_wavelength 0.71073
_diffrn_reflns_av_R_equivalents 0.0360
_diffrn_reflns_av_unetI/netI 0.0343
_diffrn_reflns_Laue_measured_fraction_full 1.000
_diffrn_reflns_Laue_measured_fraction_max 0.994
_diffrn_reflns_limit_h_max 9
_diffrn_reflns_limit_h_min -10
_diffrn_reflns_limit_k_max 11
_diffrn_reflns_limit_k_min -12
_diffrn_reflns_limit_l_max 21
_diffrn_reflns_limit_l_min -21
_diffrn_reflns_number 10998
_diffrn_reflns_point_group_measured_fraction_full 1.000
_diffrn_reflns_point_group_measured_fraction_max 0.994
_diffrn_reflns_theta_full 25.242
_diffrn_reflns_theta_max 27.904
_diffrn_reflns_theta_min 2.458
_exptl_absorpt_coefficient_mu 0.501
_exptl_absorpt_correction_T_max 1.0000
_exptl_absorpt_correction_T_min 0.8626
_exptl_absorpt_correction_type multi-scan
_exptl_absorpt_process_details 'CrystalClear (Rigaku/MSC Inc., 2006)'
_exptl_crystal_colour colorless
_exptl_crystal_density_diffrn 1.415
_exptl_crystal_density_meas ?
_exptl_crystal_description prism
_exptl_crystal_F_000 544
_exptl_crystal_size_max 0.2
_exptl_crystal_size_mid 0.2
_exptl_crystal_size_min 0.2
_refine_diff_density_max 0.218
_refine_diff_density_min -0.229
_refine_diff_density_rms 0.042
_refine_ls_extinction_method none
_refine_ls_goodness_of_fit_ref 1.025
_refine_ls_hydrogen_treatment mixed
_refine_ls_matrix_type full
_refine_ls_number_parameters 162
_refine_ls_number_reflns 2970
_refine_ls_number_restraints 0
_refine_ls_restrained_S_all 1.025
_refine_ls_R_factor_all 0.0956
_refine_ls_R_factor_gt 0.0769
_refine_ls_shift/su_max 0.007
_refine_ls_shift/su_mean 0.001
_refine_ls_structure_factor_coef Fsqd
_refine_ls_weighting_details 'w=1/[\s^2^(Fo^2^)+(0.0010P)^2^+2.0000P] where P=(Fo^2^+2Fc^2^)/3'
_refine_ls_weighting_scheme calc
_refine_ls_wR_factor_gt 0.1018
_refine_ls_wR_factor_ref 0.1100
_reflns_Friedel_coverage 0.000
_reflns_number_gt 2486
_reflns_number_total 2970
_reflns_threshold_expression 'I > 2\s(I)'
_cod_data_source_file jp7b06920_si_002.cif
_cod_data_source_block abc
_cod_depositor_comments
;
The following automatic conversions were performed:

'_exptl_crystal_density_meas' value 'none' was changed to '?' - the
value is perceived as not measured.

Automatic conversion script
Id: cif_fix_values 4973 2017-02-22 13:04:09Z antanas 

 Adding full bibliography for 1547280--1547282.cif.
;
_cod_database_code 1547280
_shelx_shelxl_version_number 2014/7
_shelx_space_group_comment
; 
The symmetry employed for this shelxl refinement is uniquely defined 
by the following loop, which should always be used as a source of 
symmetry information in preference to the above space-group names. 
They are only intended as comments. 
;

loop_
_space_group_symop_operation_xyz
'x, y, z'
'-x, y+1/2, -z+1/2'
'-x, -y, -z'
'x, -y-1/2, z-1/2'

loop_
_atom_site_label
_atom_site_type_symbol
_atom_site_fract_x
_atom_site_fract_y
_atom_site_fract_z
_atom_site_U_iso_or_equiv
_atom_site_adp_type
_atom_site_occupancy
_atom_site_site_symmetry_order
_atom_site_calc_flag
_atom_site_refinement_flags_posn
_atom_site_refinement_flags_adp
Cl1 Cl 0.60687(12) 0.44110(10) 0.36670(5) 0.0629(3) Uani 1 1 d . .
Cl2 Cl 0.89547(13) 0.03507(12) 0.58473(7) 0.0851(4) Uani 1 1 d . .
O1 O 0.8537(3) 0.3031(2) 0.73807(14) 0.0635(7) Uani 1 1 d . .
N1 N 0.9695(4) 0.5490(4) 0.6940(2) 0.0660(9) Uani 1 1 d . .
H1A H 0.974(4) 0.490(3) 0.7297(19) 0.043(10) Uiso 1 1 d . .
H1B H 1.031(4) 0.622(4) 0.701(2) 0.068(12) Uiso 1 1 d . .
C1 C 0.6963(4) 0.0526(4) 0.6177(2) 0.0553(8) Uani 1 1 d . .
C2 C 0.5860(5) -0.0582(4) 0.6084(2) 0.0709(10) Uani 1 1 d . .
H2 H 0.6181 -0.1410 0.5853 0.085 Uiso 1 1 calc R U
C3 C 0.4285(5) -0.0445(4) 0.6336(2) 0.0737(11) Uani 1 1 d . .
H3 H 0.3530 -0.1182 0.6271 0.088 Uiso 1 1 calc R U
C4 C 0.3816(5) 0.0773(4) 0.6682(2) 0.0668(10) Uani 1 1 d . .
H4 H 0.2746 0.0858 0.6851 0.080 Uiso 1 1 calc R U
C5 C 0.4930(4) 0.1871(4) 0.6782(2) 0.0569(9) Uani 1 1 d . .
H5 H 0.4610 0.2691 0.7022 0.068 Uiso 1 1 calc R U
C6 C 0.6528(4) 0.1758(3) 0.65246(18) 0.0447(7) Uani 1 1 d . .
C7 C 0.7743(4) 0.2959(3) 0.66860(19) 0.0450(7) Uani 1 1 d . .
C8 C 0.7865(4) 0.3996(3) 0.60507(18) 0.0414(6) Uani 1 1 d . .
C9 C 0.8811(4) 0.5234(3) 0.6204(2) 0.0477(7) Uani 1 1 d . .
C10 C 0.8805(4) 0.6215(3) 0.5566(2) 0.0552(8) Uani 1 1 d . .
H10 H 0.9386 0.7046 0.5664 0.066 Uiso 1 1 calc R U
C11 C 0.7965(4) 0.5973(3) 0.4806(2) 0.0551(8) Uani 1 1 d . .
H11 H 0.7984 0.6633 0.4392 0.066 Uiso 1 1 calc R U
C12 C 0.7081(4) 0.4741(3) 0.46501(19) 0.0470(7) Uani 1 1 d . .
C13 C 0.7001(4) 0.3783(3) 0.52608(18) 0.0447(7) Uani 1 1 d . .
H13 H 0.6370 0.2979 0.5154 0.054 Uiso 1 1 calc R U

loop_
_atom_site_aniso_label
_atom_site_aniso_U_11
_atom_site_aniso_U_22
_atom_site_aniso_U_33
_atom_site_aniso_U_23
_atom_site_aniso_U_13
_atom_site_aniso_U_12
Cl1 0.0758(6) 0.0642(5) 0.0477(5) 0.0047(4) 0.0022(4) 0.0074(5)
Cl2 0.0743(7) 0.0777(7) 0.1081(9) -0.0252(6) 0.0316(6) 0.0041(5)
O1 0.0729(16) 0.0612(15) 0.0521(14) 0.0044(12) -0.0114(12) -0.0066(13)
N1 0.070(2) 0.063(2) 0.062(2) -0.0053(18) -0.0002(17) -0.0239(18)
C1 0.061(2) 0.0517(19) 0.0537(19) -0.0015(16) 0.0072(16) -0.0019(17)
C2 0.083(3) 0.049(2) 0.081(3) -0.0079(19) 0.013(2) -0.008(2)
C3 0.078(3) 0.061(2) 0.081(3) 0.008(2) 0.000(2) -0.024(2)
C4 0.056(2) 0.070(3) 0.076(3) 0.014(2) 0.0090(19) -0.0121(19)
C5 0.054(2) 0.052(2) 0.064(2) 0.0063(17) 0.0073(17) 0.0029(16)
C6 0.0500(17) 0.0417(16) 0.0417(16) 0.0069(13) 0.0023(13) -0.0006(14)
C7 0.0439(16) 0.0443(17) 0.0469(17) -0.0001(14) 0.0050(14) 0.0029(14)
C8 0.0396(15) 0.0401(15) 0.0447(16) -0.0030(13) 0.0056(13) -0.0010(13)
C9 0.0412(16) 0.0468(18) 0.056(2) -0.0077(15) 0.0082(14) 0.0013(14)
C10 0.057(2) 0.0371(16) 0.074(2) -0.0037(16) 0.0158(18) -0.0064(15)
C11 0.060(2) 0.0426(18) 0.065(2) 0.0114(16) 0.0159(17) 0.0060(16)
C12 0.0471(17) 0.0473(18) 0.0470(17) -0.0008(14) 0.0068(14) 0.0045(14)
C13 0.0422(16) 0.0411(16) 0.0513(18) -0.0008(14) 0.0068(13) 0.0007(13)

loop_
_atom_type_symbol
_atom_type_description
_atom_type_scat_dispersion_real
_atom_type_scat_dispersion_imag
_atom_type_scat_source
C C 0.0033 0.0016 'International Tables Vol C Tables 4.2.6.8 and 6.1.1.4'
H H 0.0000 0.0000 'International Tables Vol C Tables 4.2.6.8 and 6.1.1.4'
N N 0.0061 0.0033 'International Tables Vol C Tables 4.2.6.8 and 6.1.1.4'
O O 0.0106 0.0060 'International Tables Vol C Tables 4.2.6.8 and 6.1.1.4'
Cl Cl 0.1484 0.1585 'International Tables Vol C Tables 4.2.6.8 and 6.1.1.4'

loop_
_geom_angle_atom_site_label_1
_geom_angle_atom_site_label_2
_geom_angle_atom_site_label_3
_geom_angle
C9 N1 H1A 119(2)
C9 N1 H1B 120(2)
H1A N1 H1B 120(3)
C6 C1 C2 121.7(3)
C6 C1 Cl2 119.4(3)
C2 C1 Cl2 118.9(3)
C3 C2 C1 119.1(4)
C3 C2 H2 120.4
C1 C2 H2 120.4
C4 C3 C2 120.5(4)
C4 C3 H3 119.8
C2 C3 H3 119.8
C3 C4 C5 120.1(4)
C3 C4 H4 119.9
C5 C4 H4 119.9
C4 C5 C6 120.4(3)
C4 C5 H5 119.8
C6 C5 H5 119.8
C1 C6 C5 118.2(3)
C1 C6 C7 123.0(3)
C5 C6 C7 118.7(3)
O1 C7 C8 123.3(3)
O1 C7 C6 117.1(3)
C8 C7 C6 119.6(3)
C13 C8 C9 118.8(3)
C13 C8 C7 119.3(3)
C9 C8 C7 121.9(3)
N1 C9 C10 119.8(3)
N1 C9 C8 121.8(3)
C10 C9 C8 118.4(3)
C11 C10 C9 121.4(3)
C11 C10 H10 119.3
C9 C10 H10 119.3
C10 C11 C12 120.1(3)
C10 C11 H11 120.0
C12 C11 H11 120.0
C13 C12 C11 120.5(3)
C13 C12 Cl1 119.7(2)
C11 C12 Cl1 119.9(3)
C12 C13 C8 120.9(3)
C12 C13 H13 119.6
C8 C13 H13 119.6

loop_
_geom_bond_atom_site_label_1
_geom_bond_atom_site_label_2
_geom_bond_distance
Cl1 C12 1.746(3)
Cl2 C1 1.743(3)
O1 C7 1.239(3)
N1 C9 1.348(4)
N1 H1A 0.81(3)
N1 H1B 0.86(4)
C1 C6 1.377(4)
C1 C2 1.381(5)
C2 C3 1.373(5)
C2 H2 0.9300
C3 C4 1.373(5)
C3 H3 0.9300
C4 C5 1.379(5)
C4 H4 0.9300
C5 C6 1.392(4)
C5 H5 0.9300
C6 C7 1.514(4)
C7 C8 1.452(4)
C8 C13 1.409(4)
C8 C9 1.419(4)
C9 C10 1.407(4)
C10 C11 1.364(5)
C10 H10 0.9300
C11 C12 1.390(4)
C11 H11 0.9300
C12 C13 1.366(4)
C13 H13 0.9300

loop_
_geom_hbond_atom_site_label_D
_geom_hbond_atom_site_label_H
_geom_hbond_atom_site_label_A
_geom_hbond_distance_DH
_geom_hbond_distance_HA
_geom_hbond_distance_DA
_geom_hbond_angle_DHA
_geom_hbond_site_symmetry_A
N1 H1A O1 0.81(3) 2.05(3) 2.670(4) 133(3) .
N1 H1B O1 0.86(4) 2.17(4) 2.978(4) 158(3) 2_756
